data_4130213
loop_
_publ_author_name
'Devillard, Marc'
'Declercq, Richard'
'Nicolas, Emmanuel'
'Ehlers, Andreas W.'
'Backs, Jana'
'Saffon-Merceron, Nathalie'
'Bouhadir, Ghenwa'
'Slootweg, J. Chris'
'Uhl, Werner'
'Bourissou, Didier'

_publ_section_title
;
 A Significant but Constrained Geometry Pt\\rightarrow Al Interaction:
 Fixation of CO2 and CS2, Activation of H2 and PhCONH2.
;
_journal_issue 14
_journal_name_full 'Journal of the American Chemical Society'
_journal_page_first 4917
_journal_page_last 4926
_journal_paper_doi 10.1021/jacs.6b01320
_journal_volume 138
_journal_year 2016
_chemical_formula_sum 'C52 H61 Al P2 Pt'
_chemical_formula_weight 970.02
_space_group_IT_number 14
_space_group_name_Hall '-P 2yn'
_space_group_name_H-M_alt 'P 1 21/n 1'
_symmetry_cell_setting monoclinic
_symmetry_space_group_name_H-M 'P 1 21/n 1'
_atom_sites_solution_hydrogens geom
_atom_sites_solution_primary direct
_atom_sites_solution_secondary difmap
_audit_creation_method SHELXL-97
_cell_angle_alpha 90.00
_cell_angle_beta 100.7710(10)
_cell_angle_gamma 90.00
_cell_formula_units_Z 4
_cell_length_a 11.6412(3)
_cell_length_b 17.0920(4)
_cell_length_c 23.7775(5)
_cell_measurement_reflns_used 9733
_cell_measurement_temperature 193(2)
_cell_measurement_theta_max 28.85
_cell_measurement_theta_min 2.38
_cell_volume 4647.69(19)
_computing_cell_refinement 'Bruker SMART'
_computing_data_collection 'Bruker SMART'
_computing_data_reduction 'Bruker SAINT'
_computing_molecular_graphics 'Bruker SHELXTL'
_computing_publication_material 'Bruker SHELXTL'
_computing_structure_refinement 'SHELXL-97 (Sheldrick, 2008)'
_computing_structure_solution 'SHELXS-97 (Sheldrick, 2008)'
_diffrn_ambient_temperature 193(2)
_diffrn_measured_fraction_theta_full 0.993
_diffrn_measured_fraction_theta_max 0.993
_diffrn_measurement_device_type 'CCD area detector'
_diffrn_measurement_method 'phi and omega scans'
_diffrn_radiation_monochromator graphite
_diffrn_radiation_source 'fine-focus sealed tube'
_diffrn_radiation_type MoK\a
_diffrn_radiation_wavelength 0.71073
_diffrn_reflns_av_R_equivalents 0.0485
_diffrn_reflns_av_sigmaI/netI 0.0381
_diffrn_reflns_limit_h_max 16
_diffrn_reflns_limit_h_min -16
_diffrn_reflns_limit_k_max 24
_diffrn_reflns_limit_k_min -23
_diffrn_reflns_limit_l_max 33
_diffrn_reflns_limit_l_min -33
_diffrn_reflns_number 81719
_diffrn_reflns_theta_full 30.51
_diffrn_reflns_theta_max 30.51
_diffrn_reflns_theta_min 5.11
_exptl_absorpt_coefficient_mu 3.140
_exptl_absorpt_correction_T_max 0.5450
_exptl_absorpt_correction_T_min 0.4184
_exptl_absorpt_correction_type multi-scan
_exptl_absorpt_process_details 'SADABS (Bruker-AXS)'
_exptl_crystal_colour yellow
_exptl_crystal_density_diffrn 1.386
_exptl_crystal_density_method 'not measured'
_exptl_crystal_description needle
_exptl_crystal_F_000 1976
_exptl_crystal_size_max 0.34
_exptl_crystal_size_mid 0.25
_exptl_crystal_size_min 0.22
_refine_diff_density_max 0.828
_refine_diff_density_min -0.475
_refine_diff_density_rms 0.092
_refine_ls_extinction_method none
_refine_ls_goodness_of_fit_ref 1.020
_refine_ls_hydrogen_treatment constr
_refine_ls_matrix_type full
_refine_ls_number_parameters 572
_refine_ls_number_reflns 14107
_refine_ls_number_restraints 195
_refine_ls_restrained_S_all 1.017
_refine_ls_R_factor_all 0.0526
_refine_ls_R_factor_gt 0.0305
_refine_ls_shift/su_max 0.002
_refine_ls_shift/su_mean 0.000
_refine_ls_structure_factor_coef Fsqd
_refine_ls_weighting_details 'calc w=1/[\s^2^(Fo^2^)+(0.0334P)^2^+2.8318P] where P=(Fo^2^+2Fc^2^)/3'
_refine_ls_weighting_scheme calc
_refine_ls_wR_factor_gt 0.0679
_refine_ls_wR_factor_ref 0.0760
_reflns_number_gt 10551
_reflns_number_total 14107
_reflns_threshold_expression >2sigma(I)
_cod_data_source_file ja6b01320_si_002.cif
_cod_data_source_block 2
_cod_depositor_comments
;
The following automatic conversions were performed:

data item '_symmetry_cell_setting' value 'Monoclinic' was changed to
'monoclinic' in accordance with the
/home/saulius/struct/COD-crude-data/automatic-downloads/DataCite-retrospective/ACS/depositions/lib/dictionaries/cif_core.dic
dictionary named 'cif_core.dic' version 2.4.2 last updated on
2011-04-26.

Automatic conversion script
Id: cif_fix_values 6909 2019-04-08 15:41:33Z antanas 
;
_cod_original_sg_symbol_H-M P2(1)/n
_cod_database_code 4130213

loop_
_symmetry_equiv_pos_as_xyz
'x, y, z'
'-x+1/2, y+1/2, -z+1/2'
'-x, -y, -z'
'x-1/2, -y-1/2, z-1/2'

loop_
_atom_site_label
_atom_site_type_symbol
_atom_site_fract_x
_atom_site_fract_y
_atom_site_fract_z
_atom_site_U_iso_or_equiv
_atom_site_adp_type
_atom_site_occupancy
_atom_site_symmetry_multiplicity
_atom_site_calc_flag
_atom_site_refinement_flags
_atom_site_disorder_assembly
_atom_site_disorder_group
Pt1 Pt 0.776681(9) 0.277834(6) 0.084294(5) 0.02994(4) Uani 1 1 d . A .
P1 P 0.79431(6) 0.38816(4) 0.13955(3) 0.02740(14) Uani 1 1 d . . .
Al1 Al 0.99555(7) 0.29356(5) 0.12411(4) 0.03036(17) Uani 1 1 d . . .
C1 C 0.9513(2) 0.39919(16) 0.15562(11) 0.0295(5) Uani 1 1 d . . .
C2 C 0.9971(2) 0.47175(17) 0.15698(12) 0.0326(6) Uani 1 1 d . . .
H2 H 0.9442 0.5146 0.1527 0.039 Uiso 1 1 calc R . .
C3 C 1.1227(2) 0.48996(16) 0.16455(12) 0.0316(6) Uani 1 1 d . . .
C4 C 1.1631(3) 0.55138(18) 0.13546(13) 0.0409(7) Uani 1 1 d . . .
H4 H 1.1091 0.5837 0.1110 0.049 Uiso 1 1 calc R . .
C5 C 1.2825(3) 0.5659(2) 0.14204(15) 0.0489(8) Uani 1 1 d . . .
H5 H 1.3093 0.6070 0.1209 0.059 Uiso 1 1 calc R . .
C6 C 1.3621(3) 0.5216(2) 0.17863(16) 0.0496(8) Uani 1 1 d . . .
H6 H 1.4434 0.5320 0.1829 0.060 Uiso 1 1 calc R . .
C7 C 1.3228(3) 0.4623(2) 0.20884(16) 0.0536(9) Uani 1 1 d . . .
H7 H 1.3771 0.4319 0.2347 0.064 Uiso 1 1 calc R . .
C8 C 1.2050(3) 0.4463(2) 0.20197(15) 0.0461(8) Uani 1 1 d . . .
H8 H 1.1792 0.4047 0.2231 0.055 Uiso 1 1 calc R . .
C9 C 0.7232(2) 0.48239(15) 0.11704(12) 0.0290(5) Uani 1 1 d . . .
C10 C 0.6850(2) 0.49918(17) 0.05822(12) 0.0342(6) Uani 1 1 d . . .
C11 C 0.6267(3) 0.56897(18) 0.04277(14) 0.0420(7) Uani 1 1 d . . .
H11 H 0.6004 0.5796 0.0032 0.050 Uiso 1 1 calc R . .
C12 C 0.6051(3) 0.62364(17) 0.08228(15) 0.0441(7) Uani 1 1 d . . .
C13 C 0.6465(3) 0.60763(16) 0.13936(14) 0.0398(7) Uani 1 1 d . . .
H13 H 0.6339 0.6450 0.1672 0.048 Uiso 1 1 calc R . .
C14 C 0.7058(2) 0.53904(16) 0.15772(12) 0.0332(6) Uani 1 1 d . . .
C15 C 0.7060(3) 0.4469(2) 0.01060(13) 0.0504(8) Uani 1 1 d . . .
H15A H 0.7885 0.4496 0.0073 0.076 Uiso 1 1 calc R . .
H15B H 0.6571 0.4639 -0.0254 0.076 Uiso 1 1 calc R . .
H15C H 0.6861 0.3929 0.0188 0.076 Uiso 1 1 calc R . .
C16 C 0.5421(4) 0.6994(2) 0.06336(19) 0.0654(11) Uani 1 1 d . . .
H16A H 0.5024 0.7183 0.0936 0.098 Uiso 1 1 calc R . .
H16B H 0.4844 0.6902 0.0283 0.098 Uiso 1 1 calc R . .
H16C H 0.5989 0.7386 0.0559 0.098 Uiso 1 1 calc R . .
C17 C 0.7493(3) 0.53066(18) 0.22140(13) 0.0477(8) Uani 1 1 d . . .
H17A H 0.7591 0.5826 0.2390 0.071 Uiso 1 1 calc R . .
H17B H 0.8246 0.5033 0.2282 0.071 Uiso 1 1 calc R . .
H17C H 0.6925 0.5006 0.2382 0.071 Uiso 1 1 calc R . .
C18 C 0.7253(2) 0.35269(15) 0.19899(13) 0.0327(6) Uani 1 1 d . . .
C19 C 0.7852(3) 0.33519(17) 0.25472(13) 0.0400(7) Uani 1 1 d . . .
C20 C 0.7249(4) 0.29332(19) 0.29114(17) 0.0538(9) Uani 1 1 d . . .
H20 H 0.7654 0.2806 0.3285 0.065 Uiso 1 1 calc R . .
C21 C 0.6109(4) 0.27004(19) 0.27538(19) 0.0582(11) Uani 1 1 d . . .
C22 C 0.5517(3) 0.29238(18) 0.22238(19) 0.0534(10) Uani 1 1 d . . .
H22 H 0.4711 0.2797 0.2119 0.064 Uiso 1 1 calc R . .
C23 C 0.6056(3) 0.33320(17) 0.18307(15) 0.0402(7) Uani 1 1 d . . .
C24 C 0.9073(3) 0.3611(2) 0.27963(14) 0.0520(9) Uani 1 1 d . . .
H24A H 0.9515 0.3684 0.2488 0.078 Uiso 1 1 calc R . .
H24B H 0.9457 0.3211 0.3063 0.078 Uiso 1 1 calc R . .
H24C H 0.9046 0.4106 0.3001 0.078 Uiso 1 1 calc R . .
C25 C 0.5525(5) 0.2209(3) 0.3155(3) 0.0896(18) Uani 1 1 d . . .
H25A H 0.4681 0.2188 0.3009 0.134 Uiso 1 1 calc R . .
H25B H 0.5672 0.2444 0.3538 0.134 Uiso 1 1 calc R . .
H25C H 0.5846 0.1677 0.3177 0.134 Uiso 1 1 calc R . .
C26 C 0.5317(3) 0.3540(2) 0.12608(16) 0.0474(8) Uani 1 1 d . . .
H26A H 0.5211 0.4109 0.1236 0.071 Uiso 1 1 calc R . .
H26B H 0.4553 0.3285 0.1223 0.071 Uiso 1 1 calc R . .
H26C H 0.5707 0.3362 0.0952 0.071 Uiso 1 1 calc R . .
C27 C 1.0792(2) 0.3094(2) 0.05695(13) 0.0383(6) Uani 1 1 d . . .
C28 C 1.0309(3) 0.3794(2) 0.01962(14) 0.0500(8) Uani 1 1 d . . .
H28A H 1.0727 0.3843 -0.0124 0.075 Uiso 1 1 calc R . .
H28B H 1.0417 0.4273 0.0427 0.075 Uiso 1 1 calc R . .
H28C H 0.9474 0.3715 0.0047 0.075 Uiso 1 1 calc R . .
C29 C 1.2103(3) 0.3228(2) 0.07885(15) 0.0506(8) Uani 1 1 d . . .
H29A H 1.2508 0.3252 0.0463 0.076 Uiso 1 1 calc R . .
H29B H 1.2420 0.2795 0.1041 0.076 Uiso 1 1 calc R . .
H29C H 1.2216 0.3721 0.1001 0.076 Uiso 1 1 calc R . .
C30 C 1.0665(3) 0.2363(2) 0.01850(15) 0.0487(8) Uani 1 1 d . . .
H30A H 0.9834 0.2260 0.0041 0.073 Uiso 1 1 calc R . .
H30B H 1.1017 0.1912 0.0407 0.073 Uiso 1 1 calc R . .
H30C H 1.1062 0.2451 -0.0138 0.073 Uiso 1 1 calc R . .
C31 C 1.0555(3) 0.20770(18) 0.18146(13) 0.0391(7) Uani 1 1 d . . .
C32 C 1.1489(3) 0.2400(2) 0.22954(17) 0.0576(9) Uani 1 1 d . . .
H32A H 1.1777 0.1979 0.2565 0.086 Uiso 1 1 calc R . .
H32B H 1.1152 0.2817 0.2496 0.086 Uiso 1 1 calc R . .
H32C H 1.2139 0.2611 0.2133 0.086 Uiso 1 1 calc R . .
C33 C 1.1130(4) 0.1401(2) 0.15450(17) 0.0610(10) Uani 1 1 d . . .
H33A H 1.1797 0.1601 0.1391 0.091 Uiso 1 1 calc R . .
H33B H 1.0559 0.1168 0.1235 0.091 Uiso 1 1 calc R . .
H33C H 1.1401 0.1004 0.1837 0.091 Uiso 1 1 calc R . .
C34 C 0.9570(3) 0.1739(2) 0.20885(15) 0.0499(8) Uani 1 1 d . . .
H34A H 0.8974 0.1503 0.1791 0.075 Uiso 1 1 calc R . .
H34B H 0.9216 0.2158 0.2280 0.075 Uiso 1 1 calc R . .
H34C H 0.9890 0.1339 0.2370 0.075 Uiso 1 1 calc R . .
P2 P 0.73448(7) 0.16090(4) 0.04045(3) 0.03553(16) Uani 1 1 d D . .
C35 C 0.5779(14) 0.139(2) 0.0291(12) 0.053(3) Uani 0.192(10) 1 d PDU A 1
C36 C 0.5272(17) 0.1612(17) 0.0739(12) 0.062(3) Uani 0.192(10) 1 d PDU A 1
H36 H 0.5736 0.1830 0.1073 0.075 Uiso 0.192(10) 1 calc PR A 1
C37 C 0.4049(18) 0.1520(14) 0.0703(14) 0.067(2) Uani 0.192(10) 1 d PDU A 1
H37 H 0.3674 0.1670 0.1009 0.080 Uiso 0.192(10) 1 calc PR A 1
C38 C 0.3432(18) 0.1202(15) 0.0206(14) 0.068(3) Uani 0.192(10) 1 d PDU A 1
H38 H 0.2620 0.1108 0.0180 0.081 Uiso 0.192(10) 1 calc PR A 1
C39 C 0.3927(16) 0.1016(13) -0.0250(12) 0.061(3) Uani 0.192(10) 1 d PDU A 1
H39 H 0.3452 0.0836 -0.0595 0.073 Uiso 0.192(10) 1 calc PR A 1
C40 C 0.5130(15) 0.1090(15) -0.0214(11) 0.054(3) Uani 0.192(10) 1 d PDU A 1
H40 H 0.5495 0.0942 -0.0523 0.065 Uiso 0.192(10) 1 calc PR A 1
C35' C 0.5805(4) 0.1439(5) 0.0464(3) 0.0494(13) Uani 0.808(10) 1 d PDU A 2
C36' C 0.5495(5) 0.1570(4) 0.0990(3) 0.0627(15) Uani 0.808(10) 1 d PDU A 2
H36' H 0.6058 0.1762 0.1301 0.075 Uiso 0.808(10) 1 calc PR A 2
C37' C 0.4342(5) 0.1420(3) 0.1065(4) 0.0729(17) Uani 0.808(10) 1 d PDU A 2
H37' H 0.4126 0.1489 0.1428 0.087 Uiso 0.808(10) 1 calc PR A 2
C38' C 0.3529(5) 0.1167(3) 0.0596(4) 0.0723(17) Uani 0.808(10) 1 d PDU A 2
H38' H 0.2743 0.1084 0.0638 0.087 Uiso 0.808(10) 1 calc PR A 2
C39' C 0.3830(5) 0.1035(3) 0.0079(4) 0.0677(16) Uani 0.808(10) 1 d PDU A 2
H39' H 0.3263 0.0851 -0.0233 0.081 Uiso 0.808(10) 1 calc PR A 2
C40' C 0.4973(4) 0.1170(3) 0.0010(3) 0.0551(13) Uani 0.808(10) 1 d PDU A 2
H40' H 0.5186 0.1078 -0.0351 0.066 Uiso 0.808(10) 1 calc PR A 2
C41 C 0.8043(3) 0.07002(18) 0.06982(14) 0.0439(7) Uani 1 1 d . A .
C42 C 0.7654(5) 0.0307(2) 0.11343(18) 0.0712(13) Uani 1 1 d . . .
H42 H 0.6993 0.0499 0.1273 0.085 Uiso 1 1 calc R A .
C43 C 0.8209(6) -0.0359(2) 0.1371(2) 0.0939(19) Uani 1 1 d . A .
H43 H 0.7941 -0.0613 0.1678 0.113 Uiso 1 1 calc R . .
C44 C 0.9116(5) -0.0649(3) 0.1176(2) 0.0876(16) Uani 1 1 d . . .
H44 H 0.9474 -0.1120 0.1332 0.105 Uiso 1 1 calc R A .
C45 C 0.9530(5) -0.0275(3) 0.0755(2) 0.0896(16) Uani 1 1 d . A .
H45 H 1.0193 -0.0476 0.0623 0.108 Uiso 1 1 calc R . .
C46 C 0.8986(4) 0.0406(2) 0.05129(17) 0.0641(11) Uani 1 1 d . . .
H46 H 0.9280 0.0665 0.0216 0.077 Uiso 1 1 calc R A .
C47 C 0.7431(3) 0.15492(17) -0.03518(13) 0.0406(7) Uani 1 1 d . A .
C48 C 0.7277(4) 0.0851(2) -0.06556(17) 0.0630(11) Uani 1 1 d . . .
H48 H 0.7093 0.0388 -0.0470 0.076 Uiso 1 1 calc R A .
C49 C 0.7386(5) 0.0820(3) -0.12237(18) 0.0817(15) Uani 1 1 d . A .
H49 H 0.7265 0.0343 -0.1431 0.098 Uiso 1 1 calc R . .
C50 C 0.7674(5) 0.1496(3) -0.14869(17) 0.0773(14) Uani 1 1 d . . .
H50 H 0.7791 0.1475 -0.1871 0.093 Uiso 1 1 calc R A .
C51 C 0.7791(4) 0.2192(2) -0.12013(16) 0.0592(10) Uani 1 1 d . A .
H51 H 0.7950 0.2657 -0.1391 0.071 Uiso 1 1 calc R . .
C52 C 0.7677(3) 0.22158(19) -0.06345(14) 0.0432(7) Uani 1 1 d . . .
H52 H 0.7769 0.2700 -0.0435 0.052 Uiso 1 1 calc R A .

loop_
_atom_site_aniso_label
_atom_site_aniso_U_11
_atom_site_aniso_U_22
_atom_site_aniso_U_33
_atom_site_aniso_U_23
_atom_site_aniso_U_13
_atom_site_aniso_U_12
Pt1 0.02368(5) 0.02951(5) 0.03661(6) 0.00059(4) 0.00560(4) 0.00128(4)
P1 0.0226(3) 0.0278(3) 0.0320(3) 0.0009(3) 0.0056(3) 0.0014(2)
Al1 0.0215(4) 0.0358(4) 0.0337(4) 0.0045(3) 0.0050(3) 0.0045(3)
C1 0.0242(13) 0.0344(14) 0.0295(13) 0.0027(11) 0.0038(10) 0.0021(10)
C2 0.0288(14) 0.0368(14) 0.0314(14) 0.0037(11) 0.0036(11) 0.0008(11)
C3 0.0304(14) 0.0324(14) 0.0316(14) -0.0037(11) 0.0045(11) -0.0060(11)
C4 0.0415(17) 0.0376(16) 0.0427(17) -0.0002(13) 0.0052(13) -0.0086(13)
C5 0.056(2) 0.0432(18) 0.052(2) -0.0092(15) 0.0200(17) -0.0200(16)
C6 0.0339(17) 0.055(2) 0.061(2) -0.0225(17) 0.0134(16) -0.0153(15)
C7 0.0344(17) 0.060(2) 0.062(2) -0.0002(17) -0.0030(16) 0.0014(15)
C8 0.0338(16) 0.0505(19) 0.0513(19) 0.0109(15) 0.0014(14) -0.0064(14)
C9 0.0229(12) 0.0255(12) 0.0387(15) 0.0015(10) 0.0057(11) 0.0001(9)
C10 0.0280(14) 0.0363(14) 0.0366(15) 0.0014(12) 0.0014(11) 0.0007(11)
C11 0.0369(16) 0.0421(17) 0.0429(17) 0.0078(13) -0.0033(13) 0.0000(13)
C12 0.0372(17) 0.0308(15) 0.061(2) 0.0082(14) 0.0007(15) 0.0032(12)
C13 0.0407(17) 0.0259(13) 0.0532(18) -0.0023(12) 0.0098(14) 0.0018(12)
C14 0.0302(14) 0.0302(13) 0.0392(15) 0.0029(11) 0.0067(12) 0.0004(11)
C15 0.063(2) 0.0514(19) 0.0334(16) 0.0020(14) -0.0005(15) 0.0149(17)
C16 0.072(3) 0.0348(17) 0.080(3) 0.0057(18) -0.012(2) 0.0169(17)
C17 0.069(2) 0.0355(16) 0.0388(17) -0.0025(13) 0.0124(16) 0.0100(15)
C18 0.0316(14) 0.0259(13) 0.0450(16) 0.0036(11) 0.0184(12) 0.0036(10)
C19 0.0456(18) 0.0328(14) 0.0448(17) 0.0054(13) 0.0170(14) 0.0104(13)
C20 0.073(3) 0.0406(18) 0.055(2) 0.0146(15) 0.0308(19) 0.0164(17)
C21 0.070(3) 0.0376(18) 0.081(3) 0.0127(17) 0.052(2) 0.0077(17)
C22 0.046(2) 0.0363(17) 0.088(3) -0.0046(17) 0.039(2) -0.0031(14)
C23 0.0333(15) 0.0310(14) 0.062(2) -0.0024(13) 0.0222(14) 0.0023(12)
C24 0.052(2) 0.064(2) 0.0386(18) 0.0144(16) 0.0056(15) 0.0128(17)
C25 0.108(4) 0.061(3) 0.124(4) 0.027(3) 0.082(4) 0.000(2)
C26 0.0254(15) 0.0492(19) 0.069(2) -0.0057(16) 0.0125(15) -0.0041(13)
C27 0.0239(14) 0.0549(18) 0.0369(15) -0.0012(13) 0.0077(12) -0.0002(12)
C28 0.048(2) 0.065(2) 0.0389(17) 0.0112(16) 0.0130(15) 0.0020(17)
C29 0.0274(16) 0.077(2) 0.0484(19) -0.0046(17) 0.0090(14) -0.0059(16)
C30 0.0358(17) 0.068(2) 0.0432(18) -0.0106(16) 0.0103(14) -0.0007(15)
C31 0.0371(16) 0.0401(16) 0.0383(16) 0.0073(12) 0.0026(13) 0.0105(12)
C32 0.047(2) 0.062(2) 0.057(2) 0.0080(18) -0.0057(17) 0.0020(17)
C33 0.060(2) 0.055(2) 0.067(2) 0.0109(18) 0.0099(19) 0.0271(18)
C34 0.052(2) 0.0471(19) 0.051(2) 0.0157(15) 0.0095(16) 0.0058(15)
P2 0.0313(4) 0.0295(3) 0.0461(4) 0.0006(3) 0.0081(3) 0.0002(3)
C35 0.035(4) 0.028(5) 0.099(6) -0.010(5) 0.021(4) 0.002(4)
C36 0.044(4) 0.040(4) 0.109(5) -0.016(5) 0.032(4) -0.005(4)
C37 0.047(4) 0.044(4) 0.117(5) -0.021(4) 0.035(4) -0.004(4)
C38 0.046(5) 0.043(5) 0.120(6) -0.017(5) 0.028(5) -0.003(5)
C39 0.038(5) 0.037(5) 0.109(6) -0.010(5) 0.018(5) -0.007(4)
C40 0.030(5) 0.030(5) 0.103(6) -0.006(6) 0.013(5) -0.003(5)
C35' 0.039(2) 0.026(2) 0.088(4) -0.012(3) 0.025(2) -0.0039(15)
C36' 0.053(3) 0.048(2) 0.097(4) -0.025(3) 0.040(3) -0.013(2)
C37' 0.059(3) 0.052(3) 0.119(4) -0.026(3) 0.047(3) -0.009(2)
C38' 0.050(2) 0.042(2) 0.133(5) -0.023(3) 0.036(3) -0.007(2)
C39' 0.043(2) 0.043(2) 0.118(4) -0.013(3) 0.018(3) -0.006(2)
C40' 0.038(2) 0.033(2) 0.094(4) -0.004(2) 0.012(2) -0.0004(17)
C41 0.0512(19) 0.0348(16) 0.0462(18) 0.0012(13) 0.0106(15) 0.0075(14)
C42 0.116(4) 0.043(2) 0.067(3) 0.0114(18) 0.048(3) 0.016(2)
C43 0.175(6) 0.044(2) 0.075(3) 0.017(2) 0.057(4) 0.026(3)
C44 0.137(5) 0.060(3) 0.064(3) 0.018(2) 0.015(3) 0.043(3)
C45 0.091(4) 0.098(4) 0.081(3) 0.004(3) 0.021(3) 0.058(3)
C46 0.060(2) 0.074(3) 0.061(2) 0.018(2) 0.0170(19) 0.027(2)
C47 0.0415(17) 0.0355(15) 0.0409(16) -0.0031(13) -0.0029(13) 0.0031(13)
C48 0.088(3) 0.0415(19) 0.051(2) -0.0052(16) -0.008(2) 0.0049(19)
C49 0.129(4) 0.056(2) 0.048(2) -0.0157(19) -0.016(2) 0.018(3)
C50 0.104(4) 0.085(3) 0.0350(19) -0.004(2) -0.007(2) 0.035(3)
C51 0.073(3) 0.060(2) 0.0415(19) 0.0071(17) 0.0021(18) 0.0136(19)
C52 0.0442(18) 0.0432(17) 0.0390(16) -0.0010(13) -0.0006(14) 0.0073(14)

loop_
_atom_type_symbol
_atom_type_description
_atom_type_scat_dispersion_real
_atom_type_scat_dispersion_imag
_atom_type_scat_source
C C 0.0033 0.0016 'International Tables Vol C Tables 4.2.6.8 and 6.1.1.4'
H H 0.0000 0.0000 'International Tables Vol C Tables 4.2.6.8 and 6.1.1.4'
Al Al 0.0645 0.0514 'International Tables Vol C Tables 4.2.6.8 and 6.1.1.4'
P P 0.1023 0.0942 'International Tables Vol C Tables 4.2.6.8 and 6.1.1.4'
Pt Pt -1.7033 8.3905 'International Tables Vol C Tables 4.2.6.8 and 6.1.1.4'

loop_
_geom_angle_atom_site_label_1
_geom_angle_atom_site_label_2
_geom_angle_atom_site_label_3
_geom_angle
P2 Pt1 P1 168.81(3)
P2 Pt1 Al1 112.21(3)
P1 Pt1 Al1 74.02(3)
C1 P1 C9 110.62(12)
C1 P1 C18 116.02(13)
C9 P1 C18 105.77(12)
C1 P1 Pt1 100.75(9)
C9 P1 Pt1 124.50(9)
C18 P1 Pt1 99.40(9)
C31 Al1 C27 117.80(13)
C31 Al1 C1 117.81(12)
C27 Al1 C1 110.98(13)
C31 Al1 Pt1 111.38(10)
C27 Al1 Pt1 108.21(9)
C1 Al1 Pt1 85.81(8)
C2 C1 P1 118.8(2)
C2 C1 Al1 133.7(2)
P1 C1 Al1 98.27(13)
C1 C2 C3 125.3(3)
C1 C2 H2 117.4
C3 C2 H2 117.4
C4 C3 C8 117.8(3)
C4 C3 C2 121.4(3)
C8 C3 C2 120.8(3)
C3 C4 C5 120.2(3)
C3 C4 H4 119.9
C5 C4 H4 119.9
C6 C5 C4 121.0(3)
C6 C5 H5 119.5
C4 C5 H5 119.5
C7 C6 C5 119.2(3)
C7 C6 H6 120.4
C5 C6 H6 120.4
C6 C7 C8 120.5(3)
C6 C7 H7 119.7
C8 C7 H7 119.7
C7 C8 C3 121.2(3)
C7 C8 H8 119.4
C3 C8 H8 119.4
C14 C9 C10 118.7(2)
C14 C9 P1 121.0(2)
C10 C9 P1 120.3(2)
C11 C10 C9 118.9(3)
C11 C10 C15 117.0(3)
C9 C10 C15 124.1(3)
C12 C11 C10 122.9(3)
C12 C11 H11 118.5
C10 C11 H11 118.5
C13 C12 C11 117.4(3)
C13 C12 C16 121.5(3)
C11 C12 C16 121.1(3)
C12 C13 C14 122.5(3)
C12 C13 H13 118.7
C14 C13 H13 118.7
C13 C14 C9 119.4(3)
C13 C14 C17 116.7(3)
C9 C14 C17 123.9(2)
C10 C15 H15A 109.5
C10 C15 H15B 109.5
H15A C15 H15B 109.5
C10 C15 H15C 109.5
H15A C15 H15C 109.5
H15B C15 H15C 109.5
C12 C16 H16A 109.5
C12 C16 H16B 109.5
H16A C16 H16B 109.5
C12 C16 H16C 109.5
H16A C16 H16C 109.5
H16B C16 H16C 109.5
C14 C17 H17A 109.5
C14 C17 H17B 109.5
H17A C17 H17B 109.5
C14 C17 H17C 109.5
H17A C17 H17C 109.5
H17B C17 H17C 109.5
C19 C18 C23 119.4(3)
C19 C18 P1 125.3(2)
C23 C18 P1 114.8(2)
C20 C19 C18 118.1(3)
C20 C19 C24 116.8(3)
C18 C19 C24 125.0(3)
C21 C20 C19 123.2(4)
C21 C20 H20 118.4
C19 C20 H20 118.4
C20 C21 C22 117.7(3)
C20 C21 C25 120.8(4)
C22 C21 C25 121.5(4)
C21 C22 C23 122.6(3)
C21 C22 H22 118.7
C23 C22 H22 118.7
C22 C23 C18 118.6(3)
C22 C23 C26 117.7(3)
C18 C23 C26 123.6(3)
C19 C24 H24A 109.5
C19 C24 H24B 109.5
H24A C24 H24B 109.5
C19 C24 H24C 109.5
H24A C24 H24C 109.5
H24B C24 H24C 109.5
C21 C25 H25A 109.5
C21 C25 H25B 109.5
H25A C25 H25B 109.5
C21 C25 H25C 109.5
H25A C25 H25C 109.5
H25B C25 H25C 109.5
C23 C26 H26A 109.5
C23 C26 H26B 109.5
H26A C26 H26B 109.5
C23 C26 H26C 109.5
H26A C26 H26C 109.5
H26B C26 H26C 109.5
C28 C27 C29 108.3(3)
C28 C27 C30 107.8(3)
C29 C27 C30 107.6(3)
C28 C27 Al1 112.3(2)
C29 C27 Al1 110.1(2)
C30 C27 Al1 110.5(2)
C27 C28 H28A 109.5
C27 C28 H28B 109.5
H28A C28 H28B 109.5
C27 C28 H28C 109.5
H28A C28 H28C 109.5
H28B C28 H28C 109.5
C27 C29 H29A 109.5
C27 C29 H29B 109.5
H29A C29 H29B 109.5
C27 C29 H29C 109.5
H29A C29 H29C 109.5
H29B C29 H29C 109.5
C27 C30 H30A 109.5
C27 C30 H30B 109.5
H30A C30 H30B 109.5
C27 C30 H30C 109.5
H30A C30 H30C 109.5
H30B C30 H30C 109.5
C32 C31 C34 107.7(3)
C32 C31 C33 106.2(3)
C34 C31 C33 108.2(3)
C32 C31 Al1 110.4(2)
C34 C31 Al1 111.5(2)
C33 C31 Al1 112.6(2)
C31 C32 H32A 109.5
C31 C32 H32B 109.5
H32A C32 H32B 109.5
C31 C32 H32C 109.5
H32A C32 H32C 109.5
H32B C32 H32C 109.5
C31 C33 H33A 109.5
C31 C33 H33B 109.5
H33A C33 H33B 109.5
C31 C33 H33C 109.5
H33A C33 H33C 109.5
H33B C33 H33C 109.5
C31 C34 H34A 109.5
C31 C34 H34B 109.5
H34A C34 H34B 109.5
C31 C34 H34C 109.5
H34A C34 H34C 109.5
H34B C34 H34C 109.5
C47 P2 C41 103.08(15)
C47 P2 C35 94.6(8)
C41 P2 C35 103.8(13)
C47 P2 C35' 107.5(2)
C41 P2 C35' 101.8(3)
C35 P2 C35' 13.0(8)
C47 P2 Pt1 117.15(10)
C41 P2 Pt1 122.05(11)
C35 P2 Pt1 112.1(10)
C35' P2 Pt1 103.5(2)
C36 C35 C40 122.1(14)
C36 C35 P2 112.9(13)
C40 C35 P2 124.6(14)
C35 C36 C37 119.8(17)
C35 C36 H36 120.1
C37 C36 H36 120.1
C38 C37 C36 116.8(17)
C38 C37 H37 121.6
C36 C37 H37 121.6
C39 C38 C37 123.2(18)
C39 C38 H38 118.4
C37 C38 H38 118.4
C38 C39 C40 120.1(18)
C38 C39 H39 120.0
C40 C39 H39 120.0
C35 C40 C39 117.7(17)
C35 C40 H40 121.1
C39 C40 H40 121.1
C36' C35' C40' 119.7(4)
C36' C35' P2 117.7(4)
C40' C35' P2 122.5(4)
C35' C36' C37' 120.0(5)
C35' C36' H36' 120.0
C37' C36' H36' 120.0
C38' C37' C36' 118.5(6)
C38' C37' H37' 120.8
C36' C37' H37' 120.8
C39' C38' C37' 121.7(5)
C39' C38' H38' 119.1
C37' C38' H38' 119.1
C38' C39' C40' 119.6(6)
C38' C39' H39' 120.2
C40' C39' H39' 120.2
C35' C40' C39' 120.4(6)
C35' C40' H40' 119.8
C39' C40' H40' 119.8
C46 C41 C42 117.6(3)
C46 C41 P2 121.4(3)
C42 C41 P2 121.0(3)
C43 C42 C41 121.0(4)
C43 C42 H42 119.5
C41 C42 H42 119.5
C44 C43 C42 120.6(4)
C44 C43 H43 119.7
C42 C43 H43 119.7
C43 C44 C45 120.1(4)
C43 C44 H44 120.0
C45 C44 H44 120.0
C44 C45 C46 120.2(4)
C44 C45 H45 119.9
C46 C45 H45 119.9
C41 C46 C45 120.6(4)
C41 C46 H46 119.7
C45 C46 H46 119.7
C52 C47 C48 118.3(3)
C52 C47 P2 119.3(2)
C48 C47 P2 122.4(3)
C49 C48 C47 121.0(4)
C49 C48 H48 119.5
C47 C48 H48 119.5
C48 C49 C50 119.0(4)
C48 C49 H49 120.5
C50 C49 H49 120.5
C51 C50 C49 120.8(4)
C51 C50 H50 119.6
C49 C50 H50 119.6
C50 C51 C52 119.6(4)
C50 C51 H51 120.2
C52 C51 H51 120.2
C51 C52 C47 121.2(3)
C51 C52 H52 119.4
C47 C52 H52 119.4

loop_
_geom_bond_atom_site_label_1
_geom_bond_atom_site_label_2
_geom_bond_distance
Pt1 P2 2.2652(8)
Pt1 P1 2.2855(7)
Pt1 Al1 2.5610(8)
P1 C1 1.805(3)
P1 C9 1.844(3)
P1 C18 1.853(3)
Al1 C31 2.036(3)
Al1 C27 2.038(3)
Al1 C1 2.057(3)
C1 C2 1.348(4)
C2 C3 1.472(4)
C2 H2 0.9500
C3 C4 1.387(4)
C3 C8 1.396(4)
C4 C5 1.391(5)
C4 H4 0.9500
C5 C6 1.374(5)
C5 H5 0.9500
C6 C7 1.370(5)
C6 H6 0.9500
C7 C8 1.378(4)
C7 H7 0.9500
C8 H8 0.9500
C9 C14 1.410(4)
C9 C10 1.415(4)
C10 C11 1.388(4)
C10 C15 1.498(4)
C11 C12 1.381(5)
C11 H11 0.9500
C12 C13 1.380(5)
C12 C16 1.514(4)
C13 C14 1.389(4)
C13 H13 0.9500
C14 C17 1.511(4)
C15 H15A 0.9800
C15 H15B 0.9800
C15 H15C 0.9800
C16 H16A 0.9800
C16 H16B 0.9800
C16 H16C 0.9800
C17 H17A 0.9800
C17 H17B 0.9800
C17 H17C 0.9800
C18 C19 1.409(4)
C18 C23 1.413(4)
C19 C20 1.407(4)
C19 C24 1.502(5)
C20 C21 1.369(6)
C20 H20 0.9500
C21 C22 1.373(6)
C21 C25 1.524(5)
C22 C23 1.405(4)
C22 H22 0.9500
C23 C26 1.506(5)
C24 H24A 0.9800
C24 H24B 0.9800
C24 H24C 0.9800
C25 H25A 0.9800
C25 H25B 0.9800
C25 H25C 0.9800
C26 H26A 0.9800
C26 H26B 0.9800
C26 H26C 0.9800
C27 C28 1.534(5)
C27 C29 1.534(4)
C27 C30 1.539(5)
C28 H28A 0.9800
C28 H28B 0.9800
C28 H28C 0.9800
C29 H29A 0.9800
C29 H29B 0.9800
C29 H29C 0.9800
C30 H30A 0.9800
C30 H30B 0.9800
C30 H30C 0.9800
C31 C32 1.527(5)
C31 C34 1.534(5)
C31 C33 1.534(5)
C32 H32A 0.9800
C32 H32B 0.9800
C32 H32C 0.9800
C33 H33A 0.9800
C33 H33B 0.9800
C33 H33C 0.9800
C34 H34A 0.9800
C34 H34B 0.9800
C34 H34C 0.9800
P2 C47 1.823(3)
P2 C41 1.830(3)
P2 C35 1.832(14)
P2 C35' 1.847(4)
C35 C36 1.366(17)
C35 C40 1.389(16)
C36 C37 1.418(16)
C36 H36 0.9500
C37 C38 1.377(19)
C37 H37 0.9500
C38 C39 1.357(19)
C38 H38 0.9500
C39 C40 1.393(16)
C39 H39 0.9500
C40 H40 0.9500
C35' C36' 1.383(7)
C35' C40' 1.388(7)
C36' C37' 1.411(6)
C36' H36' 0.9500
C37' C38' 1.389(9)
C37' H37' 0.9500
C38' C39' 1.358(9)
C38' H38' 0.9500
C39' C40' 1.391(7)
C39' H39' 0.9500
C40' H40' 0.9500
C41 C46 1.353(5)
C41 C42 1.381(5)
C42 C43 1.376(6)
C42 H42 0.9500
C43 C44 1.327(7)
C43 H43 0.9500
C44 C45 1.350(7)
C44 H44 0.9500
C45 C46 1.397(6)
C45 H45 0.9500
C46 H46 0.9500
C47 C52 1.380(4)
C47 C48 1.389(5)
C48 C49 1.381(6)
C48 H48 0.9500
C49 C50 1.384(7)
C49 H49 0.9500
C50 C51 1.363(6)
C50 H50 0.9500
C51 C52 1.379(5)
C51 H51 0.9500
C52 H52 0.9500
